data_7131735
loop_
_publ_author_name
'Seifert, Fabian'
'G&#xf6;rls, Helmar'
'Kupfer, Stephan'
'Kretschmer, Robert'

_publ_section_title
;
 A tetranuclear magnesium hydride cluster with a four-coordinate hydride
 in near square-planar geometry.
;
_journal_issue 49
_journal_name_full 'Chemical communications (Cambridge, England)'
_journal_page_first 7627
_journal_page_last 7630
_journal_paper_doi 10.1039/d3cc01608k
_journal_volume 59
_journal_year 2023
_chemical_formula_moiety 'C66 H96 Mg4 N4 O4'
_chemical_formula_sum 'C66 H96 Mg4 N4 O4'
_chemical_formula_weight 1106.70
_space_group_crystal_system triclinic
_space_group_IT_number 2
_space_group_name_Hall '-P 1'
_space_group_name_H-M_alt 'P -1'
_atom_sites_solution_hydrogens mixed
_atom_sites_solution_primary direct
_atom_sites_solution_secondary difmap
_audit_creation_method SHELXL-2018/3
_audit_update_record
;
2023-03-22 deposited with the CCDC.	2023-05-23 downloaded from the CCDC.
;
_cell_angle_alpha 104.510(1)
_cell_angle_beta 97.671(1)
_cell_angle_gamma 91.644(2)
_cell_formula_units_Z 2
_cell_length_a 8.6237(2)
_cell_length_b 16.2380(4)
_cell_length_c 23.7002(7)
_cell_measurement_reflns_used 40474
_cell_measurement_temperature 133(2)
_cell_measurement_theta_max 27.482
_cell_measurement_theta_min 1.375
_cell_volume 3177.49(14)
_computing_cell_refinement DENZO
_computing_data_collection COLLECT
_computing_data_reduction DENZO
_computing_molecular_graphics SHELXTL/PC
_computing_publication_material 'SHELXL-2018/3 (Sheldrick, 2018)'
_computing_structure_refinement 'SHELXL-2018/3 (Sheldrick, 2018)'
_computing_structure_solution 'SHELXS-97 (Sheldrick, 2008)'
_diffrn_ambient_temperature 133(2)
_diffrn_measured_fraction_theta_full 0.994
_diffrn_measured_fraction_theta_max 0.990
_diffrn_measurement_device_type KappaCCD
_diffrn_measurement_method 'phi + omega - scans'
_diffrn_radiation_type MoK\a
_diffrn_radiation_wavelength 0.71073
_diffrn_reflns_av_R_equivalents 0.0423
_diffrn_reflns_av_unetI/netI 0.0612
_diffrn_reflns_Laue_measured_fraction_full 0.994
_diffrn_reflns_Laue_measured_fraction_max 0.990
_diffrn_reflns_limit_h_max 11
_diffrn_reflns_limit_h_min -11
_diffrn_reflns_limit_k_max 21
_diffrn_reflns_limit_k_min -21
_diffrn_reflns_limit_l_max 30
_diffrn_reflns_limit_l_min -30
_diffrn_reflns_number 40474
_diffrn_reflns_point_group_measured_fraction_full 0.994
_diffrn_reflns_point_group_measured_fraction_max 0.990
_diffrn_reflns_theta_full 25.242
_diffrn_reflns_theta_max 27.482
_diffrn_reflns_theta_min 1.375
_exptl_absorpt_coefficient_mu 0.106
_exptl_absorpt_correction_T_max 0.7456
_exptl_absorpt_correction_T_min 0.6928
_exptl_absorpt_correction_type multi-scan
_exptl_absorpt_process_details
; 
 SADABS 2016/2: Krause, L., Herbst-Irmer, R., Sheldrick G.M. & Stalke D., 
 J. Appl. Cryst. 48 (2015) 3-10 
;
_exptl_crystal_colour light_yellow
_exptl_crystal_density_diffrn 1.157
_exptl_crystal_density_method 'not measured'
_exptl_crystal_description prism
_exptl_crystal_F_000 1200
_exptl_crystal_size_max 0.092
_exptl_crystal_size_mid 0.064
_exptl_crystal_size_min 0.062
_refine_diff_density_max 0.555
_refine_diff_density_min -0.368
_refine_diff_density_rms 0.063
_refine_ls_extinction_method none
_refine_ls_goodness_of_fit_ref 1.098
_refine_ls_hydrogen_treatment mixed
_refine_ls_matrix_type full
_refine_ls_number_parameters 769
_refine_ls_number_reflns 14414
_refine_ls_number_restraints 1
_refine_ls_restrained_S_all 1.103
_refine_ls_R_factor_all 0.1045
_refine_ls_R_factor_gt 0.0736
_refine_ls_shift/su_max 0.001
_refine_ls_shift/su_mean 0.000
_refine_ls_structure_factor_coef Fsqd
_refine_ls_weighting_details 'w=1/[\s^2^(Fo^2^)+(0.0265P)^2^+4.9077P] where P=(Fo^2^+2Fc^2^)/3'
_refine_ls_weighting_scheme calc
_refine_ls_wR_factor_gt 0.1413
_refine_ls_wR_factor_ref 0.1571
_reflns_Friedel_coverage 0.000
_reflns_number_gt 10820
_reflns_number_total 14414
_reflns_threshold_expression 'I > 2\s(I)'
_cod_data_source_file d3cc01608k2.cif
_cod_data_source_block FO7417_(BODDI)2(MgH)4_b
_cod_depositor_comments 'Adding full bibliography for 7131734--7131735.cif.'
_cod_original_cell_volume 3177.48(14)
_cod_database_code 7131735
_shelx_shelxl_version_number 2018/3
_shelx_space_group_comment
; 
The symmetry employed for this shelxl refinement is uniquely defined 
by the following loop, which should always be used as a source of 
symmetry information in preference to the above space-group names. 
They are only intended as comments. 
;
_shelx_estimated_absorpt_t_min 0.990
_shelx_estimated_absorpt_t_max 0.993

loop_
_space_group_symop_operation_xyz
'x, y, z'
'-x, -y, -z'

loop_
_atom_site_label
_atom_site_type_symbol
_atom_site_fract_x
_atom_site_fract_y
_atom_site_fract_z
_atom_site_U_iso_or_equiv
_atom_site_adp_type
_atom_site_occupancy
_atom_site_site_symmetry_order
_atom_site_calc_flag
_atom_site_refinement_flags_posn
_atom_site_refinement_flags_adp
_atom_site_refinement_flags_occupancy
_atom_site_disorder_assembly
_atom_site_disorder_group
Mg1 Mg 0.67469(10) 0.13243(5) 0.70950(4) 0.01906(18) Uani 1 1 d . . . . .
Mg2 Mg 0.61661(10) 0.31745(5) 0.68823(4) 0.01714(18) Uani 1 1 d . . . . .
Mg3 Mg -0.18211(10) 0.19706(5) 0.82064(4) 0.01938(18) Uani 1 1 d . . . . .
Mg4 Mg -0.12024(10) 0.37314(5) 0.78620(4) 0.01762(18) Uani 1 1 d . . . . .
O1 O 0.5761(2) 0.19275(10) 0.65263(7) 0.0185(4) Uani 1 1 d . . . . .
O2 O -0.0780(2) 0.31275(10) 0.84956(7) 0.0192(4) Uani 1 1 d . . . . .
O3 O 0.4005(2) 0.32957(11) 0.72257(8) 0.0246(4) Uani 1 1 d . . . . .
O4 O 0.0860(2) 0.33575(11) 0.74958(8) 0.0244(4) Uani 1 1 d . . . . .
N1 N 0.6066(2) 0.01531(12) 0.65333(9) 0.0178(4) Uani 1 1 d . . . . .
N2 N 0.5669(2) 0.34294(12) 0.60725(9) 0.0185(4) Uani 1 1 d . . . . .
N3 N -0.1080(2) 0.16494(12) 0.89704(9) 0.0182(4) Uani 1 1 d . . . . .
N4 N -0.0662(3) 0.49055(12) 0.84546(10) 0.0218(5) Uani 1 1 d . . . . .
C1 C 0.6849(3) -0.05846(14) 0.66204(10) 0.0190(5) Uani 1 1 d . . . . .
C2 C 0.6138(3) -0.11703(15) 0.68728(11) 0.0230(5) Uani 1 1 d . . . . .
C3 C 0.6933(4) -0.18945(16) 0.69135(13) 0.0310(6) Uani 1 1 d . . . . .
H3A H 0.647863 -0.229940 0.708156 0.037 Uiso 1 1 calc R U . . .
C4 C 0.8360(4) -0.20384(18) 0.67162(14) 0.0362(7) Uani 1 1 d . . . . .
H4A H 0.885043 -0.255082 0.673054 0.043 Uiso 1 1 calc R U . . .
C5 C 0.9077(3) -0.14358(18) 0.64974(13) 0.0317(6) Uani 1 1 d . . . . .
H5A H 1.007354 -0.153029 0.637237 0.038 Uiso 1 1 calc R U . . .
C6 C 0.8353(3) -0.06910(16) 0.64583(11) 0.0243(5) Uani 1 1 d . . . . .
C7 C 0.4616(3) -0.10088(16) 0.71213(11) 0.0247(6) Uani 1 1 d . . . . .
H7A H 0.407942 -0.057582 0.694384 0.030 Uiso 1 1 calc R U . . .
C8 C 0.3489(4) -0.18016(19) 0.69806(14) 0.0373(7) Uani 1 1 d . . . . .
H8A H 0.330772 -0.205320 0.655410 0.056 Uiso 1 1 calc R U . . .
H8B H 0.249067 -0.164167 0.711818 0.056 Uiso 1 1 calc R U . . .
H8C H 0.394702 -0.221800 0.717943 0.056 Uiso 1 1 calc R U . . .
C9 C 0.4965(4) -0.0627(2) 0.77895(13) 0.0385(7) Uani 1 1 d . . . . .
H9A H 0.563677 -0.010118 0.787345 0.058 Uiso 1 1 calc R U . . .
H9B H 0.550173 -0.103697 0.797500 0.058 Uiso 1 1 calc R U . . .
H9C H 0.397946 -0.049947 0.794692 0.058 Uiso 1 1 calc R U . . .
C10 C 0.9164(3) -0.00223(18) 0.62268(12) 0.0286(6) Uani 1 1 d . . . . .
H10A H 0.872723 0.053514 0.639575 0.034 Uiso 1 1 calc R U . . .
C11 C 1.0929(4) 0.0086(2) 0.64282(18) 0.0518(9) Uani 1 1 d . . . . .
H11A H 1.137280 0.056258 0.630301 0.078 Uiso 1 1 calc R U . . .
H11B H 1.141203 -0.043782 0.625248 0.078 Uiso 1 1 calc R U . . .
H11C H 1.113744 0.020442 0.685852 0.078 Uiso 1 1 calc R U . . .
C12 C 0.8778(4) -0.0204(2) 0.55622(14) 0.0457(8) Uani 1 1 d . . . . .
H12A H 0.764507 -0.018700 0.545189 0.069 Uiso 1 1 calc R U . . .
H12B H 0.910828 -0.076953 0.538008 0.069 Uiso 1 1 calc R U . . .
H12C H 0.933085 0.022781 0.542509 0.069 Uiso 1 1 calc R U . . .
C13 C 0.5001(3) 0.00507(14) 0.60582(10) 0.0184(5) Uani 1 1 d . . . . .
C14 C 0.4288(3) 0.07220(15) 0.58671(11) 0.0190(5) Uani 1 1 d . . . . .
H14A H 0.340986 0.055421 0.556650 0.023 Uiso 1 1 calc R U . . .
C15 C 0.4682(3) 0.15999(14) 0.60544(10) 0.0168(5) Uani 1 1 d . . . . .
C16 C 0.3984(3) 0.21329(15) 0.57097(11) 0.0188(5) Uani 1 1 d . . . . .
H16A H 0.299810 0.192450 0.547929 0.023 Uiso 1 1 calc R U . . .
C17 C 0.4568(3) 0.29223(15) 0.56688(11) 0.0187(5) Uani 1 1 d . . . . .
C18 C 0.3959(3) 0.31934(16) 0.51164(12) 0.0266(6) Uani 1 1 d . . . . .
H18A H 0.366114 0.378402 0.522556 0.040 Uiso 1 1 calc R U . . .
H18B H 0.304222 0.282051 0.490290 0.040 Uiso 1 1 calc R U . . .
H18C H 0.478140 0.315082 0.486406 0.040 Uiso 1 1 calc R U . . .
C19 C 0.4507(3) -0.08359(15) 0.56687(11) 0.0239(5) Uani 1 1 d . . . . .
H19A H 0.543685 -0.112254 0.554526 0.036 Uiso 1 1 calc R U . . .
H19B H 0.379446 -0.079325 0.532023 0.036 Uiso 1 1 calc R U . . .
H19C H 0.397206 -0.116476 0.588884 0.036 Uiso 1 1 calc R U . . .
C20 C 0.6603(3) 0.40424(15) 0.58975(11) 0.0212(5) Uani 1 1 d . . . . .
C21 C 0.7914(3) 0.37681(17) 0.56219(11) 0.0251(6) Uani 1 1 d . . . . .
C22 C 0.8966(3) 0.43759(19) 0.55340(12) 0.0316(6) Uani 1 1 d . . . . .
H22A H 0.987997 0.419758 0.536634 0.038 Uiso 1 1 calc R U . . .
C23 C 0.8702(4) 0.52340(19) 0.56866(13) 0.0362(7) Uani 1 1 d . . . . .
H23A H 0.944348 0.564240 0.563430 0.043 Uiso 1 1 calc R U . . .
C24 C 0.7352(4) 0.54938(17) 0.59156(12) 0.0300(6) Uani 1 1 d . . . . .
H24A H 0.714795 0.608053 0.600032 0.036 Uiso 1 1 calc R U . . .
C25 C 0.6284(3) 0.49113(16) 0.60251(11) 0.0234(5) Uani 1 1 d . . . . .
C26 C 0.8195(3) 0.28212(17) 0.54260(13) 0.0295(6) Uani 1 1 d . . . . .
H26A H 0.717473 0.249424 0.539786 0.035 Uiso 1 1 calc R U . . .
C27 C 0.9379(5) 0.2546(3) 0.58736(17) 0.0615(11) Uani 1 1 d . . . . .
H27A H 0.906943 0.273477 0.626652 0.092 Uiso 1 1 calc R U . . .
H27B H 1.042253 0.280396 0.587651 0.092 Uiso 1 1 calc R U . . .
H27C H 0.940316 0.192383 0.576437 0.092 Uiso 1 1 calc R U . . .
C28 C 0.8720(4) 0.2578(2) 0.48214(15) 0.0457(8) Uani 1 1 d . . . . .
H28A H 0.796613 0.276354 0.453786 0.068 Uiso 1 1 calc R U . . .
H28B H 0.877400 0.195836 0.469519 0.068 Uiso 1 1 calc R U . . .
H28C H 0.975666 0.285620 0.484176 0.068 Uiso 1 1 calc R U . . .
C29 C 0.4826(3) 0.52229(16) 0.62827(12) 0.0256(6) Uani 1 1 d . . . . .
H29A H 0.410904 0.471107 0.624566 0.031 Uiso 1 1 calc R U . . .
C30 C 0.3937(4) 0.5806(2) 0.59524(14) 0.0399(8) Uani 1 1 d . . . . .
H30A H 0.374480 0.552425 0.553009 0.060 Uiso 1 1 calc R U . . .
H30B H 0.456450 0.634289 0.601787 0.060 Uiso 1 1 calc R U . . .
H30C H 0.293368 0.592265 0.609811 0.060 Uiso 1 1 calc R U . . .
C31 C 0.5231(4) 0.56681(19) 0.69388(13) 0.0359(7) Uani 1 1 d . . . . .
H31A H 0.573352 0.527285 0.714697 0.054 Uiso 1 1 calc R U . . .
H31B H 0.426983 0.584819 0.709959 0.054 Uiso 1 1 calc R U . . .
H31C H 0.594989 0.616845 0.699032 0.054 Uiso 1 1 calc R U . . .
C32 C -0.1837(3) 0.09196(15) 0.90863(10) 0.0196(5) Uani 1 1 d . . . . .
C33 C -0.3306(3) 0.10041(17) 0.92832(12) 0.0252(6) Uani 1 1 d . . . . .
C34 C -0.4059(3) 0.02940(18) 0.93833(12) 0.0308(6) Uani 1 1 d . . . . .
H34A H -0.504386 0.034462 0.952259 0.037 Uiso 1 1 calc R U . . .
C35 C -0.3392(4) -0.04798(18) 0.92827(12) 0.0324(7) Uani 1 1 d . . . . .
H35A H -0.391567 -0.095781 0.935459 0.039 Uiso 1 1 calc R U . . .
C36 C -0.1964(4) -0.05641(17) 0.90776(12) 0.0296(6) Uani 1 1 d . . . . .
H36A H -0.152459 -0.110397 0.900548 0.036 Uiso 1 1 calc R U . . .
C37 C -0.1153(3) 0.01263(15) 0.89741(11) 0.0219(5) Uani 1 1 d . . . . .
C38 C -0.4076(4) 0.18521(19) 0.93921(14) 0.0343(7) Uani 1 1 d . . . . .
H38A H -0.345741 0.224708 0.923056 0.041 Uiso 1 1 calc R U . . .
C39 C -0.5747(4) 0.1758(3) 0.90715(19) 0.0661(12) Uani 1 1 d . . . . .
H39A H -0.616947 0.232121 0.912083 0.099 Uiso 1 1 calc R U . . .
H39B H -0.639688 0.139811 0.923563 0.099 Uiso 1 1 calc R U . . .
H39C H -0.575001 0.149350 0.865141 0.099 Uiso 1 1 calc R U . . .
C40 C -0.4019(5) 0.2251(2) 1.00469(16) 0.0552(10) Uani 1 1 d . . . . .
H40A H -0.292909 0.231399 1.024085 0.083 Uiso 1 1 calc R U . . .
H40B H -0.463884 0.188468 1.021627 0.083 Uiso 1 1 calc R U . . .
H40C H -0.445152 0.281312 1.010630 0.083 Uiso 1 1 calc R U . . .
C41 C 0.0377(3) 0.00022(16) 0.87253(12) 0.0256(6) Uani 1 1 d . . . . .
H41A H 0.091521 0.057824 0.878750 0.031 Uiso 1 1 calc R U . . .
C42 C 0.1488(4) -0.05261(18) 0.90302(13) 0.0350(7) Uani 1 1 d . . . . .
H42A H 0.166278 -0.026660 0.945582 0.052 Uiso 1 1 calc R U . . .
H42B H 0.249167 -0.054135 0.887766 0.052 Uiso 1 1 calc R U . . .
H42C H 0.102099 -0.110812 0.895222 0.052 Uiso 1 1 calc R U . . .
C43 C 0.0057(4) -0.0404(2) 0.80617(13) 0.0370(7) Uani 1 1 d . . . . .
H43A H -0.059980 -0.004177 0.786925 0.055 Uiso 1 1 calc R U . . .
H43B H -0.048596 -0.096780 0.798734 0.055 Uiso 1 1 calc R U . . .
H43C H 0.105313 -0.046380 0.790328 0.055 Uiso 1 1 calc R U . . .
C44 C 0.0020(3) 0.21197(15) 0.93842(11) 0.0198(5) Uani 1 1 d . . . . .
C45 C 0.0717(3) 0.28984(15) 0.93588(11) 0.0199(5) Uani 1 1 d . . . . .
H45A H 0.161217 0.310886 0.964541 0.024 Uiso 1 1 calc R U . . .
C46 C 0.0297(3) 0.34145(15) 0.89754(11) 0.0194(5) Uani 1 1 d . . . . .
C47 C 0.0970(3) 0.42599(15) 0.91171(12) 0.0234(5) Uani 1 1 d . . . . .
H47A H 0.193989 0.436478 0.937358 0.028 Uiso 1 1 calc R U . . .
C48 C 0.0403(3) 0.49628(15) 0.89315(11) 0.0224(5) Uani 1 1 d . . . . .
C49 C 0.1005(3) 0.58278(15) 0.93290(12) 0.0277(6) Uani 1 1 d . . . . .
H49A H 0.140149 0.618257 0.909364 0.042 Uiso 1 1 calc R U . . .
H49B H 0.185356 0.575658 0.962862 0.042 Uiso 1 1 calc R U . . .
H49C H 0.014970 0.610397 0.952185 0.042 Uiso 1 1 calc R U . . .
C50 C 0.0566(3) 0.18287(16) 0.99341(11) 0.0266(6) Uani 1 1 d . . . . .
H50A H -0.033010 0.177154 1.013907 0.040 Uiso 1 1 calc R U . . .
H50B H 0.135350 0.224979 1.019491 0.040 Uiso 1 1 calc R U . . .
H50C H 0.102717 0.127695 0.982349 0.040 Uiso 1 1 calc R U . . .
C51 C -0.1477(3) 0.56615(16) 0.84248(13) 0.0320(7) Uani 1 1 d . . . . .
C52 C -0.0890(4) 0.62825(17) 0.81772(13) 0.0373(8) Uani 1 1 d . . . . .
C53 C -0.1764(6) 0.6996(2) 0.81644(15) 0.0609(12) Uani 1 1 d . . . . .
H53A H -0.138441 0.742018 0.799577 0.073 Uiso 1 1 calc R U . . .
C54 C -0.3153(6) 0.7095(3) 0.83890(19) 0.0765(17) Uani 1 1 d . . . . .
H54A H -0.371514 0.758828 0.838370 0.092 Uiso 1 1 calc R U . . .
C55 C -0.3719(4) 0.6476(3) 0.8621(2) 0.0740(16) Uani 1 1 d . . . . .
H55A H -0.469924 0.654225 0.876236 0.089 Uiso 1 1 calc R U . . .
C56 C -0.2911(4) 0.57411(19) 0.86593(19) 0.0566(12) Uani 1 1 d D . . . .
C57 C 0.0614(4) 0.61960(18) 0.79108(13) 0.0414(8) Uani 1 1 d . . . . .
H57A H 0.116633 0.571902 0.802933 0.050 Uiso 1 1 calc R U . . .
C58 C 0.0231(5) 0.5948(2) 0.72351(15) 0.0577(11) Uani 1 1 d . . . . .
H58A H -0.048461 0.543542 0.710640 0.087 Uiso 1 1 calc R U . . .
H58B H 0.120013 0.583532 0.706357 0.087 Uiso 1 1 calc R U . . .
H58C H -0.026859 0.641691 0.710473 0.087 Uiso 1 1 calc R U . . .
C59 C 0.1740(5) 0.6996(2) 0.81187(16) 0.0596(11) Uani 1 1 d . . . . .
H59A H 0.197478 0.714995 0.854965 0.089 Uiso 1 1 calc R U . . .
H59B H 0.125139 0.746745 0.798898 0.089 Uiso 1 1 calc R U . . .
H59C H 0.271438 0.688162 0.795045 0.089 Uiso 1 1 calc R U . . .
C60 C -0.3375(9) 0.5078(4) 0.9031(4) 0.0307(17) Uani 0.507(5) 1 d D . P A 1
H60A H -0.236515 0.487594 0.919024 0.037 Uiso 0.507(5) 1 calc R U P A 1
C61 C -0.4331(8) 0.4288(4) 0.8646(3) 0.0427(18) Uani 0.507(5) 1 d . . P A 1
H61A H -0.449924 0.388742 0.888308 0.064 Uiso 0.507(5) 1 calc R U P A 1
H61B H -0.376464 0.401695 0.832346 0.064 Uiso 0.507(5) 1 calc R U P A 1
H61C H -0.534686 0.445128 0.848281 0.064 Uiso 0.507(5) 1 calc R U P A 1
C62 C -0.4281(7) 0.5407(4) 0.9579(3) 0.0378(16) Uani 0.507(5) 1 d . . P A 1
H62A H -0.434485 0.496231 0.978954 0.057 Uiso 0.507(5) 1 calc R U P A 1
H62B H -0.534181 0.554233 0.943972 0.057 Uiso 0.507(5) 1 calc R U P A 1
H62C H -0.371562 0.592015 0.984489 0.057 Uiso 0.507(5) 1 calc R U P A 1
C60A C -0.3735(9) 0.5089(5) 0.8720(3) 0.0336(17) Uani 0.493(5) 1 d . . P A 2
H60B H -0.346754 0.455344 0.844500 0.040 Uiso 0.493(5) 1 calc R U P A 2
C61A C -0.5511(8) 0.5134(5) 0.8668(4) 0.051(2) Uani 0.493(5) 1 d . . P A 2
H61D H -0.593162 0.516489 0.826904 0.076 Uiso 0.493(5) 1 calc R U P A 2
H61E H -0.576496 0.564263 0.895446 0.076 Uiso 0.493(5) 1 calc R U P A 2
H61F H -0.597652 0.462424 0.874663 0.076 Uiso 0.493(5) 1 calc R U P A 2
C62A C -0.3150(10) 0.5086(5) 0.9348(4) 0.040(2) Uani 0.493(5) 1 d . . P A 2
H62D H -0.201903 0.501575 0.939264 0.061 Uiso 0.493(5) 1 calc R U P A 2
H62E H -0.369092 0.461288 0.944704 0.061 Uiso 0.493(5) 1 calc R U P A 2
H62F H -0.336089 0.562599 0.961277 0.061 Uiso 0.493(5) 1 calc R U P A 2
C63 C 0.3188(4) 0.2577(2) 0.73447(17) 0.0425(8) Uani 1 1 d . . . . .
H63A H 0.395831 0.224823 0.753024 0.051 Uiso 1 1 calc R U . . .
H63B H 0.266826 0.219653 0.696807 0.051 Uiso 1 1 calc R U . . .
C64 C 0.2003(4) 0.2851(2) 0.77357(15) 0.0370(7) Uani 1 1 d . . . . .
H64A H 0.145634 0.234125 0.779527 0.044 Uiso 1 1 calc R U . . .
H64B H 0.253308 0.318953 0.812457 0.044 Uiso 1 1 calc R U . . .
C65 C 0.1652(4) 0.4042(2) 0.7349(2) 0.0599(12) Uani 1 1 d . . . . .
H65A H 0.215481 0.444889 0.771767 0.072 Uiso 1 1 calc R U . . .
H65B H 0.086973 0.434757 0.714828 0.072 Uiso 1 1 calc R U . . .
C66 C 0.2850(4) 0.3769(2) 0.69695(18) 0.0518(10) Uani 1 1 d . . . . .
H66A H 0.233864 0.341047 0.658383 0.062 Uiso 1 1 calc R U . . .
H66B H 0.337537 0.427750 0.689989 0.062 Uiso 1 1 calc R U . . .
H112 H 0.732(3) 0.2707(17) 0.7513(12) 0.029(8) Uiso 1 1 d . . . . .
H1M1 H 0.613(3) 0.1511(18) 0.7875(13) 0.031(8) Uiso 1 1 d . . . . .
H1M2 H 0.762(4) 0.4062(18) 0.7262(13) 0.036(8) Uiso 1 1 d . . . . .
H1M3 H -0.118(4) 0.1393(19) 0.7478(14) 0.040(9) Uiso 1 1 d . . . . .

loop_
_atom_site_aniso_label
_atom_site_aniso_U_11
_atom_site_aniso_U_22
_atom_site_aniso_U_33
_atom_site_aniso_U_23
_atom_site_aniso_U_13
_atom_site_aniso_U_12
Mg1 0.0228(5) 0.0180(4) 0.0157(4) 0.0047(3) -0.0003(3) 0.0018(3)
Mg2 0.0170(4) 0.0163(4) 0.0179(4) 0.0047(3) 0.0014(3) 0.0004(3)
Mg3 0.0208(5) 0.0193(4) 0.0165(4) 0.0033(3) 0.0005(3) -0.0020(3)
Mg4 0.0175(4) 0.0158(4) 0.0194(4) 0.0048(3) 0.0014(3) 0.0011(3)
O1 0.0213(9) 0.0165(8) 0.0165(8) 0.0045(6) -0.0017(7) -0.0003(6)
O2 0.0196(9) 0.0183(8) 0.0174(9) 0.0035(6) -0.0026(7) -0.0012(7)
O3 0.0188(9) 0.0258(9) 0.0331(10) 0.0120(8) 0.0082(8) 0.0023(7)
O4 0.0183(9) 0.0241(9) 0.0355(11) 0.0132(8) 0.0095(8) 0.0050(7)
N1 0.0205(11) 0.0163(9) 0.0167(10) 0.0053(8) 0.0013(8) 0.0021(8)
N2 0.0223(11) 0.0167(9) 0.0173(10) 0.0053(8) 0.0039(9) 0.0008(8)
N3 0.0198(11) 0.0179(9) 0.0164(10) 0.0038(8) 0.0030(8) -0.0018(8)
N4 0.0212(11) 0.0162(10) 0.0262(12) 0.0035(8) 0.0002(9) 0.0021(8)
C1 0.0238(13) 0.0160(11) 0.0158(12) 0.0031(9) -0.0003(10) 0.0030(9)
C2 0.0277(15) 0.0200(12) 0.0208(13) 0.0066(10) -0.0005(11) 0.0004(10)
C3 0.0420(18) 0.0211(13) 0.0296(15) 0.0115(11) -0.0056(13) 0.0012(12)
C4 0.0445(19) 0.0251(14) 0.0368(17) 0.0072(12) -0.0033(14) 0.0153(13)
C5 0.0280(16) 0.0357(15) 0.0288(15) 0.0027(12) 0.0037(12) 0.0137(12)
C6 0.0246(14) 0.0252(13) 0.0206(13) 0.0018(10) 0.0015(11) 0.0040(10)
C7 0.0284(15) 0.0244(13) 0.0232(13) 0.0116(10) 0.0014(11) -0.0034(10)
C8 0.0370(18) 0.0352(16) 0.0390(18) 0.0128(13) -0.0007(14) -0.0100(13)
C9 0.0367(18) 0.0498(18) 0.0255(15) 0.0037(13) 0.0054(13) -0.0077(14)
C10 0.0241(15) 0.0347(15) 0.0268(15) 0.0041(11) 0.0101(12) 0.0021(11)
C11 0.0308(19) 0.063(2) 0.064(3) 0.0190(19) 0.0113(17) -0.0026(16)
C12 0.057(2) 0.052(2) 0.0301(17) 0.0103(15) 0.0146(16) -0.0071(17)
C13 0.0236(13) 0.0164(11) 0.0161(12) 0.0049(9) 0.0046(10) -0.0004(9)
C14 0.0198(13) 0.0186(11) 0.0179(12) 0.0053(9) -0.0005(10) 0.0000(9)
C15 0.0194(13) 0.0180(11) 0.0132(11) 0.0039(9) 0.0030(10) 0.0002(9)
C16 0.0170(12) 0.0203(11) 0.0191(12) 0.0062(9) 0.0008(10) 0.0001(9)
C17 0.0198(13) 0.0191(11) 0.0179(12) 0.0064(9) 0.0018(10) 0.0042(9)
C18 0.0308(15) 0.0246(13) 0.0243(14) 0.0115(11) -0.0057(12) -0.0032(11)
C19 0.0311(15) 0.0175(11) 0.0208(13) 0.0042(10) -0.0023(11) 0.0000(10)
C20 0.0241(14) 0.0216(12) 0.0179(12) 0.0068(9) 0.0006(10) -0.0036(10)
C21 0.0262(15) 0.0290(13) 0.0191(13) 0.0052(10) 0.0027(11) -0.0044(11)
C22 0.0282(16) 0.0438(16) 0.0236(14) 0.0087(12) 0.0083(12) -0.0062(12)
C23 0.0419(19) 0.0384(16) 0.0280(15) 0.0100(12) 0.0059(14) -0.0195(13)
C24 0.0446(18) 0.0221(13) 0.0225(14) 0.0064(10) 0.0031(13) -0.0093(12)
C25 0.0292(15) 0.0224(12) 0.0195(13) 0.0088(10) 0.0016(11) -0.0039(10)
C26 0.0245(15) 0.0299(14) 0.0349(16) 0.0063(12) 0.0108(12) 0.0039(11)
C27 0.070(3) 0.065(2) 0.049(2) 0.0121(19) 0.004(2) 0.037(2)
C28 0.048(2) 0.0439(18) 0.0403(19) -0.0020(14) 0.0153(16) 0.0003(15)
C29 0.0355(16) 0.0190(12) 0.0241(14) 0.0082(10) 0.0057(12) 0.0015(11)
C30 0.049(2) 0.0375(16) 0.0396(18) 0.0192(14) 0.0083(15) 0.0128(14)
C31 0.048(2) 0.0328(15) 0.0281(15) 0.0056(12) 0.0126(14) 0.0055(13)
C32 0.0223(13) 0.0211(12) 0.0146(12) 0.0051(9) -0.0001(10) -0.0032(10)
C33 0.0238(14) 0.0305(14) 0.0211(13) 0.0073(10) 0.0022(11) -0.0031(11)
C34 0.0287(16) 0.0385(15) 0.0260(15) 0.0098(12) 0.0064(12) -0.0084(12)
C35 0.0403(18) 0.0320(15) 0.0243(14) 0.0110(11) -0.0004(13) -0.0175(12)
C36 0.0417(18) 0.0210(12) 0.0234(14) 0.0058(10) -0.0037(13) -0.0041(11)
C37 0.0261(14) 0.0200(12) 0.0179(12) 0.0043(9) -0.0014(11) -0.0030(10)
C38 0.0308(16) 0.0360(15) 0.0416(18) 0.0122(13) 0.0198(14) 0.0058(12)
C39 0.043(2) 0.074(3) 0.071(3) -0.003(2) 0.006(2) 0.028(2)
C40 0.077(3) 0.0327(17) 0.049(2) -0.0051(15) 0.017(2) 0.0005(17)
C41 0.0256(14) 0.0220(12) 0.0271(14) 0.0034(10) 0.0009(11) 0.0039(10)
C42 0.0363(17) 0.0334(15) 0.0328(16) 0.0071(12) -0.0026(14) 0.0098(13)
C43 0.0374(18) 0.0449(17) 0.0285(16) 0.0075(13) 0.0057(14) 0.0133(14)
C44 0.0205(13) 0.0219(12) 0.0165(12) 0.0035(9) 0.0035(10) 0.0037(10)
C45 0.0191(13) 0.0197(11) 0.0188(12) 0.0031(9) -0.0013(10) 0.0000(9)
C46 0.0180(13) 0.0195(11) 0.0188(12) 0.0019(9) 0.0024(10) 0.0011(9)
C47 0.0210(14) 0.0214(12) 0.0249(14) 0.0046(10) -0.0032(11) -0.0027(10)
C48 0.0217(14) 0.0196(12) 0.0231(13) 0.0014(10) 0.0024(11) -0.0026(10)
C49 0.0314(16) 0.0176(12) 0.0288(15) 0.0003(10) -0.0029(12) -0.0026(10)
C50 0.0336(16) 0.0248(13) 0.0204(13) 0.0075(10) -0.0012(12) -0.0038(11)
C51 0.0301(16) 0.0178(12) 0.0384(17) -0.0037(11) -0.0103(13) 0.0080(11)
C52 0.057(2) 0.0209(13) 0.0264(15) 0.0007(11) -0.0116(14) 0.0134(13)
C53 0.107(4) 0.0284(16) 0.0348(19) -0.0020(13) -0.022(2) 0.0313(19)
C54 0.092(3) 0.043(2) 0.064(3) -0.0208(19) -0.040(2) 0.048(2)
C55 0.033(2) 0.047(2) 0.103(4) -0.037(2) -0.022(2) 0.0227(17)
C56 0.0227(17) 0.0254(15) 0.100(3) -0.0183(17) -0.0013(18) 0.0012(13)
C57 0.076(3) 0.0201(13) 0.0284(16) 0.0091(11) 0.0034(16) 0.0058(14)
C58 0.110(3) 0.0343(17) 0.0314(18) 0.0143(14) 0.003(2) 0.0220(19)
C59 0.106(4) 0.0313(17) 0.044(2) 0.0127(15) 0.017(2) -0.0087(19)
C60 0.024(4) 0.033(3) 0.034(5) -0.001(4) 0.016(5) -0.001(3)
C61 0.040(4) 0.036(3) 0.046(4) -0.004(3) 0.012(3) -0.008(3)
C62 0.031(3) 0.052(4) 0.031(3) 0.008(3) 0.009(3) 0.003(3)
C60A 0.033(4) 0.048(4) 0.015(3) 0.004(3) -0.007(3) -0.001(3)
C61A 0.024(4) 0.060(5) 0.067(5) 0.018(4) 0.001(3) -0.010(3)
C62A 0.032(4) 0.044(4) 0.056(5) 0.023(5) 0.027(5) -0.005(3)
C63 0.0329(18) 0.0364(16) 0.074(2) 0.0342(16) 0.0255(17) 0.0123(13)
C64 0.0261(16) 0.0481(18) 0.0503(19) 0.0314(15) 0.0145(14) 0.0144(13)
C65 0.050(2) 0.0391(18) 0.117(4) 0.048(2) 0.049(2) 0.0217(16)
C66 0.039(2) 0.064(2) 0.081(3) 0.056(2) 0.0328(19) 0.0273(17)

loop_
_atom_type_symbol
_atom_type_description
_atom_type_scat_dispersion_real
_atom_type_scat_dispersion_imag
_atom_type_scat_source
C C 0.0033 0.0016 'International Tables Vol C Tables 4.2.6.8 and 6.1.1.4'
H H 0.0000 0.0000 'International Tables Vol C Tables 4.2.6.8 and 6.1.1.4'
N N 0.0061 0.0033 'International Tables Vol C Tables 4.2.6.8 and 6.1.1.4'
O O 0.0106 0.0060 'International Tables Vol C Tables 4.2.6.8 and 6.1.1.4'
Mg Mg 0.0486 0.0363 'International Tables Vol C Tables 4.2.6.8 and 6.1.1.4'

loop_
_geom_angle_atom_site_label_1
_geom_angle_atom_site_label_2
_geom_angle_atom_site_label_3
_geom_angle
_geom_angle_site_symmetry_1
_geom_angle_site_symmetry_3
_geom_angle_publ_flag
O1 Mg1 N1 92.43(8) . . ?
O1 Mg1 H112 74.2(7) . . ?
N1 Mg1 H112 166.2(7) . . ?
O1 Mg1 H1M1 120.6(8) . . ?
N1 Mg1 H1M1 115.6(8) . . ?
Mg3 Mg1 H1M1 44.5(9) 1_655 . ?
Mg2 Mg1 H1M1 98.9(8) . . ?
H112 Mg1 H1M1 75.1(11) . . ?
O1 Mg2 N2 91.59(8) . . ?
O1 Mg2 O3 93.50(8) . . ?
N2 Mg2 O3 104.28(8) . . ?
O1 Mg2 H112 79.0(8) . . ?
N2 Mg2 H112 157.6(8) . . ?
O3 Mg2 H112 96.6(8) . . ?
O1 Mg2 H1M2 147.1(9) . . ?
N2 Mg2 H1M2 100.5(9) . . ?
O3 Mg2 H1M2 112.5(9) . . ?
H112 Mg2 H1M2 78.3(12) . . ?
O2 Mg3 N3 93.20(8) . . ?
O2 Mg3 H1M3 110.5(9) . . ?
N3 Mg3 H1M3 121.7(9) . . ?
O2 Mg4 N4 91.83(8) . . ?
O2 Mg4 O4 94.11(8) . . ?
N4 Mg4 O4 107.14(9) . . ?
O2 Mg4 H1M2 156.3(9) . 1_455 ?
N4 Mg4 H1M2 99.5(9) . 1_455 ?
O4 Mg4 H1M2 102.2(9) . 1_455 ?
C15 O1 Mg1 126.95(14) . . ?
C15 O1 Mg2 122.95(14) . . ?
Mg1 O1 Mg2 108.15(8) . . ?
C46 O2 Mg3 126.88(15) . . ?
C46 O2 Mg4 123.48(15) . . ?
Mg3 O2 Mg4 108.27(8) . . ?
C66 O3 C63 107.7(2) . . ?
C66 O3 Mg2 117.04(16) . . ?
C63 O3 Mg2 121.76(16) . . ?
C65 O4 C64 109.5(2) . . ?
C65 O4 Mg4 112.30(16) . . ?
C64 O4 Mg4 123.67(16) . . ?
C13 N1 C1 117.61(19) . . ?
C13 N1 Mg1 122.46(15) . . ?
C1 N1 Mg1 119.72(16) . . ?
C17 N2 C20 119.0(2) . . ?
C17 N2 Mg2 118.21(16) . . ?
C20 N2 Mg2 122.14(16) . . ?
C44 N3 C32 118.6(2) . . ?
C44 N3 Mg3 122.35(16) . . ?
C32 N3 Mg3 118.95(16) . . ?
C48 N4 C51 116.8(2) . . ?
C48 N4 Mg4 118.66(16) . . ?
C51 N4 Mg4 124.18(17) . . ?
C6 C1 C2 121.3(2) . . ?
C6 C1 N1 117.9(2) . . ?
C2 C1 N1 120.8(2) . . ?
C3 C2 C1 117.5(2) . . ?
C3 C2 C7 120.5(2) . . ?
C1 C2 C7 122.0(2) . . ?
C4 C3 C2 121.8(3) . . ?
C4 C3 H3A 119.1 . . ?
C2 C3 H3A 119.1 . . ?
C3 C4 C5 119.9(2) . . ?
C3 C4 H4A 120.0 . . ?
C5 C4 H4A 120.0 . . ?
C4 C5 C6 120.7(3) . . ?
C4 C5 H5A 119.6 . . ?
C6 C5 H5A 119.6 . . ?
C5 C6 C1 118.5(2) . . ?
C5 C6 C10 120.4(2) . . ?
C1 C6 C10 121.0(2) . . ?
C2 C7 C8 113.7(2) . . ?
C2 C7 C9 109.6(2) . . ?
C8 C7 C9 110.2(2) . . ?
C2 C7 H7A 107.7 . . ?
C8 C7 H7A 107.7 . . ?
C9 C7 H7A 107.7 . . ?
C7 C8 H8A 109.5 . . ?
C7 C8 H8B 109.5 . . ?
H8A C8 H8B 109.5 . . ?
C7 C8 H8C 109.5 . . ?
H8A C8 H8C 109.5 . . ?
H8B C8 H8C 109.5 . . ?
C7 C9 H9A 109.5 . . ?
C7 C9 H9B 109.5 . . ?
H9A C9 H9B 109.5 . . ?
C7 C9 H9C 109.5 . . ?
H9A C9 H9C 109.5 . . ?
H9B C9 H9C 109.5 . . ?
C12 C10 C6 111.2(2) . . ?
C12 C10 C11 111.6(3) . . ?
C6 C10 C11 112.9(3) . . ?
C12 C10 H10A 106.9 . . ?
C6 C10 H10A 106.9 . . ?
C11 C10 H10A 106.9 . . ?
C10 C11 H11A 109.5 . . ?
C10 C11 H11B 109.5 . . ?
H11A C11 H11B 109.5 . . ?
C10 C11 H11C 109.5 . . ?
H11A C11 H11C 109.5 . . ?
H11B C11 H11C 109.5 . . ?
C10 C12 H12A 109.5 . . ?
C10 C12 H12B 109.5 . . ?
H12A C12 H12B 109.5 . . ?
C10 C12 H12C 109.5 . . ?
H12A C12 H12C 109.5 . . ?
H12B C12 H12C 109.5 . . ?
N1 C13 C14 124.6(2) . . ?
N1 C13 C19 120.1(2) . . ?
C14 C13 C19 115.3(2) . . ?
C15 C14 C13 129.6(2) . . ?
C15 C14 H14A 115.2 . . ?
C13 C14 H14A 115.2 . . ?
O1 C15 C14 120.9(2) . . ?
O1 C15 C16 120.5(2) . . ?
C14 C15 C16 118.5(2) . . ?
C17 C16 C15 128.1(2) . . ?
C17 C16 H16A 116.0 . . ?
C15 C16 H16A 116.0 . . ?
N2 C17 C16 124.2(2) . . ?
N2 C17 C18 119.0(2) . . ?
C16 C17 C18 116.7(2) . . ?
C17 C18 H18A 109.5 . . ?
C17 C18 H18B 109.5 . . ?
H18A C18 H18B 109.5 . . ?
C17 C18 H18C 109.5 . . ?
H18A C18 H18C 109.5 . . ?
H18B C18 H18C 109.5 . . ?
C13 C19 H19A 109.5 . . ?
C13 C19 H19B 109.5 . . ?
H19A C19 H19B 109.5 . . ?
C13 C19 H19C 109.5 . . ?
H19A C19 H19C 109.5 . . ?
H19B C19 H19C 109.5 . . ?
C21 C20 C25 120.0(2) . . ?
C21 C20 N2 118.5(2) . . ?
C25 C20 N2 121.4(2) . . ?
C22 C21 C20 119.0(2) . . ?
C22 C21 C26 120.2(3) . . ?
C20 C21 C26 120.8(2) . . ?
C23 C22 C21 121.1(3) . . ?
C23 C22 H22A 119.4 . . ?
C21 C22 H22A 119.4 . . ?
C24 C23 C22 119.6(3) . . ?
C24 C23 H23A 120.2 . . ?
C22 C23 H23A 120.2 . . ?
C23 C24 C25 121.3(3) . . ?
C23 C24 H24A 119.3 . . ?
C25 C24 H24A 119.3 . . ?
C24 C25 C20 118.7(3) . . ?
C24 C25 C29 119.7(2) . . ?
C20 C25 C29 121.6(2) . . ?
C28 C26 C21 112.3(2) . . ?
C28 C26 C27 109.8(3) . . ?
C21 C26 C27 112.0(3) . . ?
C28 C26 H26A 107.5 . . ?
C21 C26 H26A 107.5 . . ?
C27 C26 H26A 107.5 . . ?
C26 C27 H27A 109.5 . . ?
C26 C27 H27B 109.5 . . ?
H27A C27 H27B 109.5 . . ?
C26 C27 H27C 109.5 . . ?
H27A C27 H27C 109.5 . . ?
H27B C27 H27C 109.5 . . ?
C26 C28 H28A 109.5 . . ?
C26 C28 H28B 109.5 . . ?
H28A C28 H28B 109.5 . . ?
C26 C28 H28C 109.5 . . ?
H28A C28 H28C 109.5 . . ?
H28B C28 H28C 109.5 . . ?
C25 C29 C31 110.8(2) . . ?
C25 C29 C30 112.7(2) . . ?
C31 C29 C30 110.6(2) . . ?
C25 C29 H29A 107.5 . . ?
C31 C29 H29A 107.5 . . ?
C30 C29 H29A 107.5 . . ?
C29 C30 H30A 109.5 . . ?
C29 C30 H30B 109.5 . . ?
H30A C30 H30B 109.5 . . ?
C29 C30 H30C 109.5 . . ?
H30A C30 H30C 109.5 . . ?
H30B C30 H30C 109.5 . . ?
C29 C31 H31A 109.5 . . ?
C29 C31 H31B 109.5 . . ?
H31A C31 H31B 109.5 . . ?
C29 C31 H31C 109.5 . . ?
H31A C31 H31C 109.5 . . ?
H31B C31 H31C 109.5 . . ?
C33 C32 C37 120.9(2) . . ?
C33 C32 N3 118.6(2) . . ?
C37 C32 N3 120.4(2) . . ?
C34 C33 C32 118.8(2) . . ?
C34 C33 C38 119.8(2) . . ?
C32 C33 C38 121.4(2) . . ?
C35 C34 C33 120.8(3) . . ?
C35 C34 H34A 119.6 . . ?
C33 C34 H34A 119.6 . . ?
C34 C35 C36 120.3(2) . . ?
C34 C35 H35A 119.9 . . ?
C36 C35 H35A 119.9 . . ?
C35 C36 C37 121.4(3) . . ?
C35 C36 H36A 119.3 . . ?
C37 C36 H36A 119.3 . . ?
C36 C37 C32 117.9(2) . . ?
C36 C37 C41 120.0(2) . . ?
C32 C37 C41 122.1(2) . . ?
C40 C38 C39 111.2(3) . . ?
C40 C38 C33 111.0(3) . . ?
C39 C38 C33 111.7(3) . . ?
C40 C38 H38A 107.6 . . ?
C39 C38 H38A 107.6 . . ?
C33 C38 H38A 107.6 . . ?
C38 C39 H39A 109.5 . . ?
C38 C39 H39B 109.5 . . ?
H39A C39 H39B 109.5 . . ?
C38 C39 H39C 109.5 . . ?
H39A C39 H39C 109.5 . . ?
H39B C39 H39C 109.5 . . ?
C38 C40 H40A 109.5 . . ?
C38 C40 H40B 109.5 . . ?
H40A C40 H40B 109.5 . . ?
C38 C40 H40C 109.5 . . ?
H40A C40 H40C 109.5 . . ?
H40B C40 H40C 109.5 . . ?
C37 C41 C43 110.2(2) . . ?
C37 C41 C42 113.0(2) . . ?
C43 C41 C42 110.3(2) . . ?
C37 C41 H41A 107.7 . . ?
C43 C41 H41A 107.7 . . ?
C42 C41 H41A 107.7 . . ?
C41 C42 H42A 109.5 . . ?
C41 C42 H42B 109.5 . . ?
H42A C42 H42B 109.5 . . ?
C41 C42 H42C 109.5 . . ?
H42A C42 H42C 109.5 . . ?
H42B C42 H42C 109.5 . . ?
C41 C43 H43A 109.5 . . ?
C41 C43 H43B 109.5 . . ?
H43A C43 H43B 109.5 . . ?
C41 C43 H43C 109.5 . . ?
H43A C43 H43C 109.5 . . ?
H43B C43 H43C 109.5 . . ?
N3 C44 C45 124.5(2) . . ?
N3 C44 C50 119.8(2) . . ?
C45 C44 C50 115.7(2) . . ?
C44 C45 C46 130.0(2) . . ?
C44 C45 H45A 115.0 . . ?
C46 C45 H45A 115.0 . . ?
O2 C46 C45 120.7(2) . . ?
O2 C46 C47 120.2(2) . . ?
C45 C46 C47 119.0(2) . . ?
C48 C47 C46 129.0(2) . . ?
C48 C47 H47A 115.5 . . ?
C46 C47 H47A 115.5 . . ?
N4 C48 C47 124.2(2) . . ?
N4 C48 C49 120.2(2) . . ?
C47 C48 C49 115.5(2) . . ?
C48 C49 H49A 109.5 . . ?
C48 C49 H49B 109.5 . . ?
H49A C49 H49B 109.5 . . ?
C48 C49 H49C 109.5 . . ?
H49A C49 H49C 109.5 . . ?
H49B C49 H49C 109.5 . . ?
C44 C50 H50A 109.5 . . ?
C44 C50 H50B 109.5 . . ?
H50A C50 H50B 109.5 . . ?
C44 C50 H50C 109.5 . . ?
H50A C50 H50C 109.5 . . ?
H50B C50 H50C 109.5 . . ?
C52 C51 C56 121.7(3) . . ?
C52 C51 N4 122.0(3) . . ?
C56 C51 N4 116.3(3) . . ?
C51 C52 C53 118.2(3) . . ?
C51 C52 C57 122.4(2) . . ?
C53 C52 C57 119.5(3) . . ?
C54 C53 C52 121.7(4) . . ?
C54 C53 H53A 119.1 . . ?
C52 C53 H53A 119.1 . . ?
C55 C54 C53 119.2(3) . . ?
C55 C54 H54A 120.4 . . ?
C53 C54 H54A 120.4 . . ?
C54 C55 C56 123.0(4) . . ?
C54 C55 H55A 118.5 . . ?
C56 C55 H55A 118.5 . . ?
C60A C56 C55 117.1(5) . . ?
C60A C56 C51 122.9(4) . . ?
C55 C56 C51 116.1(4) . . ?
C55 C56 C60 124.6(4) . . ?
C51 C56 C60 118.7(3) . . ?
C52 C57 C59 113.9(3) . . ?
C52 C57 C58 109.6(3) . . ?
C59 C57 C58 110.1(3) . . ?
C52 C57 H57A 107.7 . . ?
C59 C57 H57A 107.7 . . ?
C58 C57 H57A 107.7 . . ?
C57 C58 H58A 109.5 . . ?
C57 C58 H58B 109.5 . . ?
H58A C58 H58B 109.5 . . ?
C57 C58 H58C 109.5 . . ?
H58A C58 H58C 109.5 . . ?
H58B C58 H58C 109.5 . . ?
C57 C59 H59A 109.5 . . ?
C57 C59 H59B 109.5 . . ?
H59A C59 H59B 109.5 . . ?
C57 C59 H59C 109.5 . . ?
H59A C59 H59C 109.5 . . ?
H59B C59 H59C 109.5 . . ?
C61 C60 C62 105.7(5) . . ?
C61 C60 C56 112.7(6) . . ?
C62 C60 C56 119.1(5) . . ?
C61 C60 H60A 106.2 . . ?
C62 C60 H60A 106.2 . . ?
C56 C60 H60A 106.2 . . ?
C60 C61 H61A 109.5 . . ?
C60 C61 H61B 109.5 . . ?
H61A C61 H61B 109.5 . . ?
C60 C61 H61C 109.5 . . ?
H61A C61 H61C 109.5 . . ?
H61B C61 H61C 109.5 . . ?
C60 C62 H62A 109.5 . . ?
C60 C62 H62B 109.5 . . ?
H62A C62 H62B 109.5 . . ?
C60 C62 H62C 109.5 . . ?
H62A C62 H62C 109.5 . . ?
H62B C62 H62C 109.5 . . ?
C56 C60A C62A 101.8(6) . . ?
C56 C60A C61A 117.8(6) . . ?
C62A C60A C61A 107.0(7) . . ?
C56 C60A H60B 109.9 . . ?
C62A C60A H60B 109.9 . . ?
C61A C60A H60B 109.9 . . ?
C60A C61A H61D 109.5 . . ?
C60A C61A H61E 109.5 . . ?
H61D C61A H61E 109.5 . . ?
C60A C61A H61F 109.5 . . ?
H61D C61A H61F 109.5 . . ?
H61E C61A H61F 109.5 . . ?
C60A C62A H62D 109.5 . . ?
C60A C62A H62E 109.5 . . ?
H62D C62A H62E 109.5 . . ?
C60A C62A H62F 109.5 . . ?
H62D C62A H62F 109.5 . . ?
H62E C62A H62F 109.5 . . ?
O3 C63 C64 112.0(2) . . ?
O3 C63 H63A 109.2 . . ?
C64 C63 H63A 109.2 . . ?
O3 C63 H63B 109.2 . . ?
C64 C63 H63B 109.2 . . ?
H63A C63 H63B 107.9 . . ?
O4 C64 C63 111.9(2) . . ?
O4 C64 H64A 109.2 . . ?
C63 C64 H64A 109.2 . . ?
O4 C64 H64B 109.2 . . ?
C63 C64 H64B 109.2 . . ?
H64A C64 H64B 107.9 . . ?
O4 C65 C66 113.8(3) . . ?
O4 C65 H65A 108.8 . . ?
C66 C65 H65A 108.8 . . ?
O4 C65 H65B 108.8 . . ?
C66 C65 H65B 108.8 . . ?
H65A C65 H65B 107.7 . . ?
O3 C66 C65 111.9(3) . . ?
O3 C66 H66A 109.2 . . ?
C65 C66 H66A 109.2 . . ?
O3 C66 H66B 109.2 . . ?
C65 C66 H66B 109.2 . . ?
H66A C66 H66B 107.9 . . ?

loop_
_geom_bond_atom_site_label_1
_geom_bond_atom_site_label_2
_geom_bond_distance
_geom_bond_site_symmetry_2
_geom_bond_publ_flag
Mg1 O1 1.9755(18) . ?
Mg1 N1 2.047(2) . ?
Mg1 H112 2.23(3) . ?
Mg1 H1M1 1.94(3) . ?
Mg2 O1 1.9896(18) . ?
Mg2 N2 2.056(2) . ?
Mg2 O3 2.1264(19) . ?
Mg2 H112 2.00(3) . ?
Mg2 H1M2 1.85(3) . ?
Mg3 O2 1.9746(18) . ?
Mg3 N3 2.035(2) . ?
Mg3 H1M3 1.91(3) . ?
Mg4 O2 1.9903(18) . ?
Mg4 N4 2.063(2) . ?
Mg4 O4 2.1198(19) . ?
Mg4 H1M2 1.83(3) 1_455 ?
O1 C15 1.340(3) . ?
O2 C46 1.342(3) . ?
O3 C66 1.438(3) . ?
O3 C63 1.452(3) . ?
O4 C65 1.427(3) . ?
O4 C64 1.451(3) . ?
N1 C13 1.327(3) . ?
N1 C1 1.437(3) . ?
N2 C17 1.347(3) . ?
N2 C20 1.436(3) . ?
N3 C44 1.334(3) . ?
N3 C32 1.440(3) . ?
N4 C48 1.340(3) . ?
N4 C51 1.444(3) . ?
C1 C6 1.405(4) . ?
C1 C2 1.410(3) . ?
C2 C3 1.395(3) . ?
C2 C7 1.513(4) . ?
C3 C4 1.380(4) . ?
C3 H3A 0.9500 . ?
C4 C5 1.383(4) . ?
C4 H4A 0.9500 . ?
C5 C6 1.395(4) . ?
C5 H5A 0.9500 . ?
C6 C10 1.525(4) . ?
C7 C8 1.529(4) . ?
C7 C9 1.534(4) . ?
C7 H7A 1.0000 . ?
C8 H8A 0.9800 . ?
C8 H8B 0.9800 . ?
C8 H8C 0.9800 . ?
C9 H9A 0.9800 . ?
C9 H9B 0.9800 . ?
C9 H9C 0.9800 . ?
C10 C12 1.517(4) . ?
C10 C11 1.525(4) . ?
C10 H10A 1.0000 . ?
C11 H11A 0.9800 . ?
C11 H11B 0.9800 . ?
C11 H11C 0.9800 . ?
C12 H12A 0.9800 . ?
C12 H12B 0.9800 . ?
C12 H12C 0.9800 . ?
C13 C14 1.408(3) . ?
C13 C19 1.517(3) . ?
C14 C15 1.400(3) . ?
C14 H14A 0.9500 . ?
C15 C16 1.425(3) . ?
C16 C17 1.394(3) . ?
C16 H16A 0.9500 . ?
C17 C18 1.517(3) . ?
C18 H18A 0.9800 . ?
C18 H18B 0.9800 . ?
C18 H18C 0.9800 . ?
C19 H19A 0.9800 . ?
C19 H19B 0.9800 . ?
C19 H19C 0.9800 . ?
C20 C21 1.408(4) . ?
C20 C25 1.410(3) . ?
C21 C22 1.394(4) . ?
C21 C26 1.527(4) . ?
C22 C23 1.383(4) . ?
C22 H22A 0.9500 . ?
C23 C24 1.381(4) . ?
C23 H23A 0.9500 . ?
C24 C25 1.396(4) . ?
C24 H24A 0.9500 . ?
C25 C29 1.515(4) . ?
C26 C28 1.521(4) . ?
C26 C27 1.530(4) . ?
C26 H26A 1.0000 . ?
C27 H27A 0.9800 . ?
C27 H27B 0.9800 . ?
C27 H27C 0.9800 . ?
C28 H28A 0.9800 . ?
C28 H28B 0.9800 . ?
C28 H28C 0.9800 . ?
C29 C31 1.530(4) . ?
C29 C30 1.533(4) . ?
C29 H29A 1.0000 . ?
C30 H30A 0.9800 . ?
C30 H30B 0.9800 . ?
C30 H30C 0.9800 . ?
C31 H31A 0.9800 . ?
C31 H31B 0.9800 . ?
C31 H31C 0.9800 . ?
C32 C33 1.406(4) . ?
C32 C37 1.411(3) . ?
C33 C34 1.394(4) . ?
C33 C38 1.524(4) . ?
C34 C35 1.376(4) . ?
C34 H34A 0.9500 . ?
C35 C36 1.381(4) . ?
C35 H35A 0.9500 . ?
C36 C37 1.395(4) . ?
C36 H36A 0.9500 . ?
C37 C41 1.514(4) . ?
C38 C40 1.518(4) . ?
C38 C39 1.521(5) . ?
C38 H38A 1.0000 . ?
C39 H39A 0.9800 . ?
C39 H39B 0.9800 . ?
C39 H39C 0.9800 . ?
C40 H40A 0.9800 . ?
C40 H40B 0.9800 . ?
C40 H40C 0.9800 . ?
C41 C43 1.529(4) . ?
C41 C42 1.533(4) . ?
C41 H41A 1.0000 . ?
C42 H42A 0.9800 . ?
C42 H42B 0.9800 . ?
C42 H42C 0.9800 . ?
C43 H43A 0.9800 . ?
C43 H43B 0.9800 . ?
C43 H43C 0.9800 . ?
C44 C45 1.403(3) . ?
C44 C50 1.517(3) . ?
C45 C46 1.404(3) . ?
C45 H45A 0.9500 . ?
C46 C47 1.416(3) . ?
C47 C48 1.400(3) . ?
C47 H47A 0.9500 . ?
C48 C49 1.515(3) . ?
C49 H49A 0.9800 . ?
C49 H49B 0.9800 . ?
C49 H49C 0.9800 . ?
C50 H50A 0.9800 . ?
C50 H50B 0.9800 . ?
C50 H50C 0.9800 . ?
C51 C52 1.402(4) . ?
C51 C56 1.418(5) . ?
C52 C53 1.404(4) . ?
C52 C57 1.512(5) . ?
C53 C54 1.372(7) . ?
C53 H53A 0.9500 . ?
C54 C55 1.367(7) . ?
C54 H54A 0.9500 . ?
C55 C56 1.415(5) . ?
C55 H55A 0.9500 . ?
C56 C60A 1.307(8) . ?
C56 C60 1.625(6) . ?
C57 C59 1.534(5) . ?
C57 C58 1.537(4) . ?
C57 H57A 1.0000 . ?
C58 H58A 0.9800 . ?
C58 H58B 0.9800 . ?
C58 H58C 0.9800 . ?
C59 H59A 0.9800 . ?
C59 H59B 0.9800 . ?
C59 H59C 0.9800 . ?
C60 C61 1.520(9) . ?
C60 C62 1.590(8) . ?
C60 H60A 1.0000 . ?
C61 H61A 0.9800 . ?
C61 H61B 0.9800 . ?
C61 H61C 0.9800 . ?
C62 H62A 0.9800 . ?
C62 H62B 0.9800 . ?
C62 H62C 0.9800 . ?
C60A C62A 1.509(10) . ?
C60A C61A 1.525(10) . ?
C60A H60B 1.0000 . ?
C61A H61D 0.9800 . ?
C61A H61E 0.9800 . ?
C61A H61F 0.9800 . ?
C62A H62D 0.9800 . ?
C62A H62E 0.9800 . ?
C62A H62F 0.9800 . ?
C63 C64 1.474(4) . ?
C63 H63A 0.9900 . ?
C63 H63B 0.9900 . ?
C64 H64A 0.9900 . ?
C64 H64B 0.9900 . ?
C65 C66 1.465(4) . ?
C65 H65A 0.9900 . ?
C65 H65B 0.9900 . ?
C66 H66A 0.9900 . ?
C66 H66B 0.9900 . ?
